data_7106303
loop_
_publ_author_name
'Nagatoshi Nishiwaki'
'Shotaro Hirao'
'Jun Sawayama'
'Kazuhiko Saigo'
'Kazuya Kobiro'

_publ_section_title
;
 Bicyclization involving pseudo-intramolecular imination with diamines
;
_journal_name_full Chem.Commun.
_journal_page_first 4938
_journal_paper_doi 10.1039/c1cc10705d
_journal_volume 47
_journal_year 2011
_chemical_formula_moiety 'C10 H18 N4 O2 '
_chemical_formula_sum 'C10 H18 N4 O2'
_chemical_formula_weight 226.28
_space_group_IT_number 15
_symmetry_cell_setting monoclinic
_symmetry_Int_Tables_number 15
_symmetry_space_group_name_Hall '-C 2yc'
_symmetry_space_group_name_H-M 'C 1 2/c 1'
_cell_angle_alpha 90.0000
_cell_angle_beta 99.24(3)
_cell_angle_gamma 90.0000
_cell_formula_units_Z 8
_cell_length_a 10.713(6)
_cell_length_b 9.556(7)
_cell_length_c 23.622(6)
_cell_measurement_reflns_used 25
_cell_measurement_temperature 299.1
_cell_measurement_theta_max 14.4
_cell_measurement_theta_min 10.6
_cell_volume 2387(2)
_computing_cell_refinement 'MSC/AFC Diffractometer Control'
_computing_data_collection 'MSC/AFC Diffractometer Control'
_computing_data_reduction CrystalStructure
_computing_publication_material 'CrystalStructure 3.8'
_computing_structure_refinement CRYSTALS
_computing_structure_solution SIR2004
_diffrn_measured_fraction_theta_full 0.993
_diffrn_measured_fraction_theta_max 0.993
_diffrn_measurement_device_type 'Rigaku AFC7R'
_diffrn_measurement_method \w-2\q
_diffrn_radiation_type 'Mo K\a'
_diffrn_radiation_wavelength 0.71069
_diffrn_reflns_av_R_equivalents 0.038
_diffrn_reflns_limit_h_max 13
_diffrn_reflns_limit_h_min -13
_diffrn_reflns_limit_k_max 12
_diffrn_reflns_limit_k_min 0
_diffrn_reflns_limit_l_max 0
_diffrn_reflns_limit_l_min -30
_diffrn_reflns_number 2830
_diffrn_reflns_theta_full 27.62
_diffrn_reflns_theta_max 27.62
_diffrn_standards_decay_% 0.00
_diffrn_standards_interval_count 0
_diffrn_standards_number 3
_exptl_absorpt_coefficient_mu 0.090
_exptl_absorpt_correction_type none
_exptl_crystal_colour colorless
_exptl_crystal_density_diffrn 1.259
_exptl_crystal_density_method 'not measured'
_exptl_crystal_description plate
_exptl_crystal_F_000 976.00
_exptl_crystal_size_max 0.23
_exptl_crystal_size_mid 0.23
_exptl_crystal_size_min 0.23
_refine_diff_density_max 0.55
_refine_diff_density_min -0.53
_refine_ls_extinction_method none
_refine_ls_goodness_of_fit_ref 1.002
_refine_ls_hydrogen_treatment refall
_refine_ls_number_parameters 163
_refine_ls_number_reflns 1625
_refine_ls_R_factor_gt 0.0626
_refine_ls_shift/su_max 0.0000
_refine_ls_structure_factor_coef Fsqd
_refine_ls_weighting_details 'w = 1/[0.0067Fo^2^ + 1.0000\s(Fo^2^)]/(4Fo^2^)'
_refine_ls_weighting_scheme calc
_refine_ls_wR_factor_ref 0.1838
_reflns_number_gt 1625
_reflns_number_total 2762
_reflns_threshold_expression F^2^>2.0\s(F^2^)
_cod_data_source_file c1cc10705d.txt
_cod_data_source_block '_bicyclo100921____________'
_cod_original_formula_sum 'C10 H18 N4 O2 '
_cod_database_code 7106303

loop_
_symmetry_equiv_pos_site_id
_symmetry_equiv_pos_as_xyz
1 +X,+Y,+Z
2 -X,+Y,1/2-Z
3 -X,-Y,-Z
4 +X,-Y,1/2+Z
5 1/2+X,1/2+Y,+Z
6 1/2-X,1/2+Y,1/2-Z
7 1/2-X,1/2-Y,-Z
8 1/2+X,1/2-Y,1/2+Z

loop_
_atom_site_label
_atom_site_type_symbol
_atom_site_fract_x
_atom_site_fract_y
_atom_site_fract_z
_atom_site_U_iso_or_equiv
_atom_site_adp_type
_atom_site_occupancy
_atom_site_symmetry_multiplicity
_atom_site_calc_flag
_atom_site_refinement_flags
_atom_site_disorder_assembly
_atom_site_disorder_group
O(1) O 0.2205(2) 0.2383(2) 0.72313(10) 0.0537(6) Uani 1.00 1 d . . .
O(2) O 0.2855(2) 0.4025(2) 0.67001(11) 0.0576(7) Uani 1.00 1 d . . .
N(1) N 0.4000(2) -0.0596(2) 0.64551(10) 0.0378(6) Uani 1.00 1 d . . .
N(2) N 0.5262(3) -0.1422(3) 0.58257(13) 0.0576(8) Uani 1.00 1 d . . .
N(3) N 0.3249(2) -0.0041(2) 0.72797(10) 0.0442(6) Uani 1.00 1 d . . .
N(4) N 0.2897(2) 0.2750(2) 0.68507(10) 0.0404(6) Uani 1.00 1 d . . .
C(1) C 0.3603(2) 0.0357(3) 0.67892(11) 0.0329(6) Uani 1.00 1 d . . .
C(2) C 0.3597(2) 0.1815(2) 0.66088(11) 0.0339(6) Uani 1.00 1 d . . .
C(3) C 0.4447(2) 0.2348(3) 0.61967(12) 0.0387(7) Uani 1.00 1 d . . .
C(4) C 0.5168(2) 0.1099(3) 0.59925(13) 0.0442(8) Uani 1.00 1 d . . .
C(5) C 0.4427(2) -0.0260(3) 0.59042(12) 0.0415(7) Uani 1.00 1 d . . .
C(6) C 0.4712(3) -0.2639(3) 0.60804(17) 0.0597(10) Uani 1.00 1 d . . .
C(7) C 0.4187(3) -0.2084(3) 0.66005(15) 0.0489(9) Uani 1.00 1 d . . .
C(8) C 0.5449(3) 0.3341(3) 0.65175(17) 0.0567(10) Uani 1.00 1 d . . .
C(9) C 0.3704(3) 0.3141(4) 0.56708(13) 0.0546(9) Uani 1.00 1 d . . .
C(10) C 0.3296(3) -0.0233(4) 0.54265(14) 0.0565(9) Uani 1.00 1 d . . .
H(1) H 0.5898 0.0935 0.6271 0.055 Uiso 1.00 1 c R . .
H(2) H 0.5420 0.1348 0.5638 0.055 Uiso 1.00 1 c R . .
H(3) H 0.5345 -0.3324 0.6196 0.073 Uiso 1.00 1 c R . .
H(4) H 0.4054 -0.3039 0.5812 0.073 Uiso 1.00 1 c R . .
H(5) H 0.3411 -0.2526 0.6640 0.060 Uiso 1.00 1 c R . .
H(6) H 0.4774 -0.2205 0.6944 0.060 Uiso 1.00 1 c R . .
H(7) H 0.5895 0.2878 0.6845 0.068 Uiso 1.00 1 c R . .
H(8) H 0.5046 0.4152 0.6635 0.068 Uiso 1.00 1 c R . .
H(9) H 0.6026 0.3607 0.6270 0.069 Uiso 1.00 1 c R . .
H(10) H 0.3484 0.4048 0.5786 0.067 Uiso 1.00 1 c R . .
H(11) H 0.2957 0.2636 0.5526 0.067 Uiso 1.00 1 c R . .
H(12) H 0.4218 0.3221 0.5380 0.067 Uiso 1.00 1 c R . .
H(13) H 0.2649 0.0333 0.5539 0.068 Uiso 1.00 1 c R . .
H(14) H 0.3544 0.0144 0.5089 0.068 Uiso 1.00 1 c R . .
H(15) H 0.2989 -0.1158 0.5352 0.068 Uiso 1.00 1 c R . .
H(16) H 0.5266 -0.1578 0.5429 0.073 Uiso 1.00 1 c R . .
H(17) H 0.2961 0.0743 0.7510 0.055 Uiso 1.00 1 c R . .
H(18) H 0.2682 0.2482 0.7604 0.068 Uiso 1.00 1 c R . .

loop_
_atom_site_aniso_label
_atom_site_aniso_U_11
_atom_site_aniso_U_22
_atom_site_aniso_U_33
_atom_site_aniso_U_12
_atom_site_aniso_U_13
_atom_site_aniso_U_23
O(1) 0.0646(14) 0.0539(14) 0.0503(12) 0.0069(11) 0.0330(11) -0.0073(10)
O(2) 0.0794(17) 0.0438(12) 0.0546(13) 0.0187(12) 0.0267(12) 0.0030(10)
N(1) 0.0445(12) 0.0369(12) 0.0347(11) 0.0041(10) 0.0147(9) 0.0020(10)
N(2) 0.077(2) 0.0503(16) 0.0532(16) 0.0228(14) 0.0349(15) 0.0020(13)
N(3) 0.0532(13) 0.0490(14) 0.0360(12) -0.0031(11) 0.0241(11) 0.0024(11)
N(4) 0.0463(13) 0.0410(13) 0.0372(12) 0.0070(10) 0.0163(10) -0.0040(10)
C(1) 0.0305(11) 0.0404(14) 0.0285(12) -0.0024(10) 0.0074(9) -0.0006(10)
C(2) 0.0356(13) 0.0372(14) 0.0308(12) 0.0037(10) 0.0110(10) 0.0006(10)
C(3) 0.0420(14) 0.0405(15) 0.0362(14) 0.0067(11) 0.0138(11) 0.0106(11)
C(4) 0.0429(15) 0.0490(16) 0.0461(16) 0.0077(13) 0.0239(13) 0.0090(13)
C(5) 0.0488(15) 0.0452(16) 0.0355(13) 0.0108(13) 0.0215(11) 0.0009(12)
C(6) 0.080(2) 0.0418(17) 0.061(2) 0.0132(16) 0.024(2) -0.0002(15)
C(7) 0.0575(19) 0.0374(16) 0.0551(18) 0.0033(13) 0.0185(15) 0.0042(13)
C(8) 0.0511(18) 0.0519(19) 0.068(2) -0.0095(15) 0.0135(17) 0.0044(17)
C(9) 0.063(2) 0.062(2) 0.0413(17) 0.0175(17) 0.0173(15) 0.0156(15)
C(10) 0.065(2) 0.064(2) 0.0409(15) 0.0097(17) 0.0084(14) -0.0053(15)

loop_
_atom_type_symbol
_atom_type_description
_atom_type_scat_dispersion_real
_atom_type_scat_dispersion_imag
_atom_type_scat_source
C C 0.003 0.002
;
International Tables for Crystallography
(1992, Vol. C, Tables 4.2.6.8 and 6.1.1.4)
;
H H 0.000 0.000
;
International Tables for Crystallography
(1992, Vol. C, Table 6.1.1.4)
;
N N 0.006 0.003
;
International Tables for Crystallography
(1992, Vol. C, Tables 4.2.6.8 and 6.1.1.4)
;
O O 0.011 0.006
;
International Tables for Crystallography
(1992, Vol. C, Tables 4.2.6.8 and 6.1.1.4)
;

loop_
_geom_angle_atom_site_label_1
_geom_angle_atom_site_label_2
_geom_angle_atom_site_label_3
_geom_angle
_geom_angle_publ_flag
_geom_angle_site_symmetry_1
_geom_angle_site_symmetry_2
_geom_angle_site_symmetry_3
C(1) N(1) C(5) 123.3(2) yes . . .
C(1) N(1) C(7) 125.0(2) yes . . .
C(5) N(1) C(7) 111.5(2) yes . . .
C(5) N(2) C(6) 104.8(2) yes . . .
O(1) N(4) O(2) 117.0(2) yes . . .
O(1) N(4) C(2) 122.0(2) yes . . .
O(2) N(4) C(2) 120.9(2) yes . . .
N(1) C(1) N(3) 119.2(2) yes . . .
N(1) C(1) C(2) 118.2(2) yes . . .
N(3) C(1) C(2) 122.7(2) yes . . .
N(4) C(2) C(1) 119.1(2) yes . . .
N(4) C(2) C(3) 118.6(2) yes . . .
C(1) C(2) C(3) 122.1(2) yes . . .
C(2) C(3) C(4) 108.8(2) yes . . .
C(2) C(3) C(8) 109.5(2) yes . . .
C(2) C(3) C(9) 112.9(2) yes . . .
C(4) C(3) C(8) 106.7(2) yes . . .
C(4) C(3) C(9) 110.1(2) yes . . .
C(8) C(3) C(9) 108.6(2) yes . . .
C(3) C(4) C(5) 115.3(2) yes . . .
N(1) C(5) N(2) 103.2(2) yes . . .
N(1) C(5) C(4) 107.1(2) yes . . .
N(1) C(5) C(10) 109.5(2) yes . . .
N(2) C(5) C(4) 110.5(2) yes . . .
N(2) C(5) C(10) 110.6(2) yes . . .
C(4) C(5) C(10) 115.2(2) yes . . .
N(2) C(6) C(7) 106.1(2) yes . . .
N(1) C(7) C(6) 101.7(2) yes . . .
N(4) O(1) H(18) 109.4 no . . .
C(5) N(2) H(16) 110.2 no . . .
C(6) N(2) H(16) 110.1 no . . .
C(1) N(3) H(17) 114.5 no . . .
C(3) C(4) H(1) 108.0 no . . .
C(3) C(4) H(2) 108.0 no . . .
C(5) C(4) H(1) 108.0 no . . .
C(5) C(4) H(2) 108.0 no . . .
H(1) C(4) H(2) 109.5 no . . .
N(2) C(6) H(3) 110.3 no . . .
N(2) C(6) H(4) 110.3 no . . .
C(7) C(6) H(3) 110.3 no . . .
C(7) C(6) H(4) 110.3 no . . .
H(3) C(6) H(4) 109.5 no . . .
N(1) C(7) H(5) 111.4 no . . .
N(1) C(7) H(6) 111.4 no . . .
C(6) C(7) H(5) 111.4 no . . .
C(6) C(7) H(6) 111.4 no . . .
H(5) C(7) H(6) 109.5 no . . .
C(3) C(8) H(7) 109.5 no . . .
C(3) C(8) H(8) 109.5 no . . .
C(3) C(8) H(9) 109.5 no . . .
H(7) C(8) H(8) 109.5 no . . .
H(7) C(8) H(9) 109.5 no . . .
H(8) C(8) H(9) 109.5 no . . .
C(3) C(9) H(10) 109.5 no . . .
C(3) C(9) H(11) 109.5 no . . .
C(3) C(9) H(12) 109.5 no . . .
H(10) C(9) H(11) 109.5 no . . .
H(10) C(9) H(12) 109.5 no . . .
H(11) C(9) H(12) 109.5 no . . .
C(5) C(10) H(13) 109.5 no . . .
C(5) C(10) H(14) 109.5 no . . .
C(5) C(10) H(15) 109.5 no . . .
H(13) C(10) H(14) 109.5 no . . .
H(13) C(10) H(15) 109.5 no . . .
H(14) C(10) H(15) 109.5 no . . .

loop_
_geom_bond_atom_site_label_1
_geom_bond_atom_site_label_2
_geom_bond_distance
_geom_bond_publ_flag
_geom_bond_site_symmetry_1
_geom_bond_site_symmetry_2
O(1) N(4) 1.302(3) yes . .
O(2) N(4) 1.268(3) yes . .
N(1) C(1) 1.320(3) yes . .
N(1) C(5) 1.482(3) yes . .
N(1) C(7) 1.468(3) yes . .
N(2) C(5) 1.457(4) yes . .
N(2) C(6) 1.474(4) yes . .
N(3) C(1) 1.331(3) yes . .
N(4) C(2) 1.351(3) yes . .
C(1) C(2) 1.457(3) yes . .
C(2) C(3) 1.524(4) yes . .
C(3) C(4) 1.541(4) yes . .
C(3) C(8) 1.538(4) yes . .
C(3) C(9) 1.560(4) yes . .
C(4) C(5) 1.518(4) yes . .
C(5) C(10) 1.517(4) yes . .
C(6) C(7) 1.526(5) yes . .
O(1) H(18) 0.950 no . .
N(2) H(16) 0.950 no . .
N(3) H(17) 1.004 no . .
C(4) H(1) 0.950 no . .
C(4) H(2) 0.950 no . .
C(6) H(3) 0.950 no . .
C(6) H(4) 0.950 no . .
C(7) H(5) 0.950 no . .
C(7) H(6) 0.950 no . .
C(8) H(7) 0.950 no . .
C(8) H(8) 0.950 no . .
C(8) H(9) 0.950 no . .
C(9) H(10) 0.950 no . .
C(9) H(11) 0.950 no . .
C(9) H(12) 0.950 no . .
C(10) H(13) 0.950 no . .
C(10) H(14) 0.950 no . .
C(10) H(15) 0.950 no . .

loop_
_geom_contact_atom_site_label_1
_geom_contact_atom_site_label_2
_geom_contact_distance
_geom_contact_publ_flag
_geom_contact_site_symmetry_1
_geom_contact_site_symmetry_2
O(1) N(3) 2.794(3) ? . 6_556
O(1) C(6) 3.492(4) ? . 5_455
O(1) C(7) 3.375(4) ? . 5_455
O(1) C(7) 3.379(4) ? . 6_556
O(2) N(2) 3.213(3) ? . 5_455
O(2) N(3) 2.986(3) ? . 6_556
N(2) O(2) 3.213(3) ? . 5_545
N(2) N(4) 3.501(3) ? . 5_545
N(3) O(1) 2.794(3) ? . 6_546
N(3) O(2) 2.986(3) ? . 6_546
N(3) N(4) 3.315(3) ? . 6_546
N(3) C(8) 3.591(4) ? . 5_445
N(4) N(2) 3.501(3) ? . 5_455
N(4) N(3) 3.315(3) ? . 6_556
C(6) O(1) 3.492(4) ? . 5_545
C(7) O(1) 3.375(4) ? . 5_545
C(7) O(1) 3.379(4) ? . 6_546
C(8) N(3) 3.591(4) ? . 5_555
O(1) H(3) 2.975 ? . 5_455
O(1) H(5) 2.850 ? . 6_556
O(1) H(6) 2.614 ? . 5_455
O(1) H(6) 3.127 ? . 6_556
O(1) H(7) 2.776 ? . 2_656
O(1) H(17) 3.278 ? . 6_556
O(2) H(1) 2.841 ? . 5_455
O(2) H(3) 3.558 ? . 5_455
O(2) H(5) 3.356 ? . 1_565
O(2) H(17) 2.732 ? . 6_556
N(1) H(9) 3.237 ? . 5_445
N(1) H(18) 3.583 ? . 6_546
N(2) H(2) 3.418 ? . 3_656
N(2) H(10) 3.496 ? . 5_545
N(2) H(11) 3.210 ? . 5_545
N(2) H(12) 3.447 ? . 3_656
N(2) H(14) 2.947 ? . 3_656
N(3) H(1) 3.525 ? . 2_656
N(3) H(6) 3.298 ? . 2_656
N(3) H(7) 3.506 ? . 2_656
N(3) H(7) 3.246 ? . 5_445
N(3) H(9) 3.347 ? . 5_445
N(3) H(18) 2.600 ? . 6_546
N(4) H(3) 3.093 ? . 5_455
N(4) H(6) 3.388 ? . 5_455
N(4) H(7) 3.147 ? . 2_656
N(4) H(17) 3.428 ? . 6_556
C(1) H(9) 3.292 ? . 5_445
C(1) H(18) 3.483 ? . 6_546
C(2) H(3) 3.466 ? . 5_455
C(4) H(14) 3.313 ? . 3_656
C(4) H(16) 3.346 ? . 3_656
C(5) H(14) 3.447 ? . 3_656
C(6) H(8) 3.332 ? . 1_545
C(6) H(10) 3.456 ? . 1_545
C(7) H(6) 3.443 ? . 2_656
C(7) H(9) 3.415 ? . 5_445
C(7) H(18) 2.986 ? . 6_546
C(8) H(3) 3.274 ? . 1_565
C(8) H(5) 3.247 ? . 5_555
C(8) H(18) 2.766 ? . 2_656
C(9) H(11) 3.177 ? . 7_556
C(9) H(13) 3.326 ? . 7_556
C(9) H(14) 3.213 ? . 7_556
C(9) H(16) 3.334 ? . 3_656
C(10) H(2) 3.234 ? . 3_656
C(10) H(9) 3.561 ? . 5_445
C(10) H(10) 3.372 ? . 7_556
C(10) H(11) 3.471 ? . 7_556
C(10) H(12) 3.597 ? . 7_556
C(10) H(16) 3.232 ? . 3_656
H(1) O(2) 2.841 ? . 5_545
H(1) N(3) 3.525 ? . 2_656
H(1) H(5) 3.069 ? . 5_555
H(1) H(14) 3.515 ? . 3_656
H(1) H(17) 2.948 ? . 2_656
H(1) H(18) 3.203 ? . 2_656
H(2) N(2) 3.418 ? . 3_656
H(2) C(10) 3.234 ? . 3_656
H(2) H(14) 2.613 ? . 3_656
H(2) H(15) 3.114 ? . 3_656
H(2) H(16) 2.519 ? . 3_656
H(3) O(1) 2.975 ? . 5_545
H(3) O(2) 3.558 ? . 5_545
H(3) N(4) 3.093 ? . 5_545
H(3) C(2) 3.466 ? . 5_545
H(3) C(8) 3.274 ? . 1_545
H(3) H(8) 2.666 ? . 1_545
H(3) H(9) 3.020 ? . 1_545
H(3) H(10) 3.255 ? . 1_545
H(3) H(11) 3.549 ? . 5_545
H(3) H(13) 3.373 ? . 5_545
H(4) H(8) 3.385 ? . 1_545
H(4) H(10) 2.849 ? . 1_545
H(4) H(15) 3.318 ? . 7_546
H(5) O(1) 2.850 ? . 6_546
H(5) O(2) 3.356 ? . 1_545
H(5) C(8) 3.247 ? . 5_445
H(5) H(1) 3.069 ? . 5_445
H(5) H(7) 2.841 ? . 5_445
H(5) H(9) 2.784 ? . 5_445
H(5) H(17) 3.143 ? . 6_546
H(5) H(18) 2.288 ? . 6_546
H(6) O(1) 2.614 ? . 5_545
H(6) O(1) 3.127 ? . 6_546
H(6) N(3) 3.298 ? . 2_656
H(6) N(4) 3.388 ? . 5_545
H(6) C(7) 3.443 ? . 2_656
H(6) H(6) 2.596 ? . 2_656
H(6) H(8) 3.578 ? . 1_545
H(6) H(18) 3.267 ? . 5_545
H(6) H(18) 3.010 ? . 6_546
H(7) O(1) 2.776 ? . 2_656
H(7) N(3) 3.506 ? . 2_656
H(7) N(3) 3.246 ? . 5_555
H(7) N(4) 3.147 ? . 2_656
H(7) H(5) 2.841 ? . 5_555
H(7) H(17) 2.718 ? . 2_656
H(7) H(18) 1.877 ? . 2_656
H(8) C(6) 3.332 ? . 1_565
H(8) H(3) 2.666 ? . 1_565
H(8) H(4) 3.385 ? . 1_565
H(8) H(6) 3.578 ? . 1_565
H(8) H(18) 3.208 ? . 2_656
H(9) N(1) 3.237 ? . 5_555
H(9) N(3) 3.347 ? . 5_555
H(9) C(1) 3.292 ? . 5_555
H(9) C(7) 3.415 ? . 5_555
H(9) C(10) 3.561 ? . 5_555
H(9) H(3) 3.020 ? . 1_565
H(9) H(5) 2.784 ? . 5_555
H(9) H(13) 3.114 ? . 5_555
H(9) H(15) 3.262 ? . 5_555
H(9) H(18) 2.993 ? . 2_656
H(10) N(2) 3.496 ? . 5_455
H(10) C(6) 3.456 ? . 1_565
H(10) C(10) 3.372 ? . 7_556
H(10) H(3) 3.255 ? . 1_565
H(10) H(4) 2.849 ? . 1_565
H(10) H(13) 3.225 ? . 7_556
H(10) H(14) 2.855 ? . 7_556
H(10) H(15) 3.525 ? . 7_556
H(10) H(16) 3.467 ? . 5_455
H(11) N(2) 3.210 ? . 5_455
H(11) C(9) 3.177 ? . 7_556
H(11) C(10) 3.471 ? . 7_556
H(11) H(3) 3.549 ? . 5_455
H(11) H(11) 2.533 ? . 7_556
H(11) H(12) 3.013 ? . 7_556
H(11) H(13) 3.161 ? . 7_556
H(11) H(14) 2.906 ? . 7_556
H(11) H(16) 3.333 ? . 3_656
H(11) H(16) 2.952 ? . 5_455
H(12) N(2) 3.447 ? . 3_656
H(12) C(10) 3.597 ? . 7_556
H(12) H(11) 3.013 ? . 7_556
H(12) H(13) 3.038 ? . 7_556
H(12) H(14) 3.373 ? . 7_556
H(12) H(16) 2.600 ? . 3_656
H(13) C(9) 3.326 ? . 7_556
H(13) H(3) 3.373 ? . 5_455
H(13) H(9) 3.114 ? . 5_445
H(13) H(10) 3.225 ? . 7_556
H(13) H(11) 3.161 ? . 7_556
H(13) H(12) 3.038 ? . 7_556
H(14) N(2) 2.947 ? . 3_656
H(14) C(4) 3.313 ? . 3_656
H(14) C(5) 3.447 ? . 3_656
H(14) C(9) 3.213 ? . 7_556
H(14) H(1) 3.515 ? . 3_656
H(14) H(2) 2.613 ? . 3_656
H(14) H(10) 2.855 ? . 7_556
H(14) H(11) 2.906 ? . 7_556
H(14) H(12) 3.373 ? . 7_556
H(14) H(14) 3.226 ? . 3_656
H(14) H(16) 2.345 ? . 3_656
H(15) H(2) 3.114 ? . 3_656
H(15) H(4) 3.318 ? . 7_546
H(15) H(9) 3.262 ? . 5_445
H(15) H(10) 3.525 ? . 7_556
H(15) H(15) 3.144 ? . 7_546
H(16) C(4) 3.346 ? . 3_656
H(16) C(9) 3.334 ? . 3_656
H(16) C(10) 3.232 ? . 3_656
H(16) H(2) 2.519 ? . 3_656
H(16) H(10) 3.467 ? . 5_545
H(16) H(11) 3.333 ? . 3_656
H(16) H(11) 2.952 ? . 5_545
H(16) H(12) 2.600 ? . 3_656
H(16) H(14) 2.345 ? . 3_656
H(17) O(1) 3.278 ? . 6_546
H(17) O(2) 2.732 ? . 6_546
H(17) N(4) 3.428 ? . 6_546
H(17) H(1) 2.948 ? . 2_656
H(17) H(5) 3.143 ? . 6_556
H(17) H(7) 2.718 ? . 2_656
H(17) H(18) 3.194 ? . 6_546
H(18) N(1) 3.583 ? . 6_556
H(18) N(3) 2.600 ? . 6_556
H(18) C(1) 3.483 ? . 6_556
H(18) C(7) 2.986 ? . 6_556
H(18) C(8) 2.766 ? . 2_656
H(18) H(1) 3.203 ? . 2_656
H(18) H(5) 2.288 ? . 6_556
H(18) H(6) 3.267 ? . 5_455
H(18) H(6) 3.010 ? . 6_556
H(18) H(7) 1.877 ? . 2_656
H(18) H(8) 3.208 ? . 2_656
H(18) H(9) 2.993 ? . 2_656
H(18) H(17) 3.194 ? . 6_556

loop_
_geom_torsion_atom_site_label_1
_geom_torsion_atom_site_label_2
_geom_torsion_atom_site_label_3
_geom_torsion_atom_site_label_4
_geom_torsion
_geom_torsion_publ_flag
_geom_torsion_site_symmetry_1
_geom_torsion_site_symmetry_2
_geom_torsion_site_symmetry_3
_geom_torsion_site_symmetry_4
C(1) N(1) C(5) N(2) 155.5(2) ? . . . .
C(1) N(1) C(5) C(4) 38.9(3) ? . . . .
C(1) N(1) C(5) C(10) -86.6(3) ? . . . .
C(5) N(1) C(1) N(3) -179.3(2) ? . . . .
C(5) N(1) C(1) C(2) -0.6(3) ? . . . .
C(1) N(1) C(7) C(6) -176.9(2) ? . . . .
C(7) N(1) C(1) N(3) -5.2(3) ? . . . .
C(7) N(1) C(1) C(2) 173.5(2) ? . . . .
C(5) N(1) C(7) C(6) -2.3(3) ? . . . .
C(7) N(1) C(5) N(2) -19.2(2) ? . . . .
C(7) N(1) C(5) C(4) -135.9(2) ? . . . .
C(7) N(1) C(5) C(10) 98.6(2) ? . . . .
C(5) N(2) C(6) C(7) -36.0(3) ? . . . .
C(6) N(2) C(5) N(1) 33.2(2) ? . . . .
C(6) N(2) C(5) C(4) 147.4(2) ? . . . .
C(6) N(2) C(5) C(10) -83.9(3) ? . . . .
O(1) N(4) C(2) C(1) -1.5(3) ? . . . .
O(1) N(4) C(2) C(3) -176.0(2) ? . . . .
O(2) N(4) C(2) C(1) -179.1(2) ? . . . .
O(2) N(4) C(2) C(3) 6.4(3) ? . . . .
N(1) C(1) C(2) N(4) 162.4(2) ? . . . .
N(1) C(1) C(2) C(3) -23.4(3) ? . . . .
N(3) C(1) C(2) N(4) -19.0(3) ? . . . .
N(3) C(1) C(2) C(3) 155.3(2) ? . . . .
N(4) C(2) C(3) C(4) 178.5(2) ? . . . .
N(4) C(2) C(3) C(8) 62.3(3) ? . . . .
N(4) C(2) C(3) C(9) -58.9(3) ? . . . .
C(1) C(2) C(3) C(4) 4.2(3) ? . . . .
C(1) C(2) C(3) C(8) -112.0(2) ? . . . .
C(1) C(2) C(3) C(9) 126.9(2) ? . . . .
C(2) C(3) C(4) C(5) 36.4(3) ? . . . .
C(8) C(3) C(4) C(5) 154.4(2) ? . . . .
C(9) C(3) C(4) C(5) -87.9(3) ? . . . .
C(3) C(4) C(5) N(1) -56.8(3) ? . . . .
C(3) C(4) C(5) N(2) -168.6(2) ? . . . .
C(3) C(4) C(5) C(10) 65.2(3) ? . . . .
N(2) C(6) C(7) N(1) 23.0(3) ? . . . .
